data_4305452
loop_
_publ_author_name
'Dayu Wu'
'Wei Huang'
'Zhihua Lin'
'Chunying Duan'
'Cheng He'
'Shuo Wu'
'Dehui Wang'

_publ_section_title
;
Highly Sensitive Multiresponsive Chemosensor for Selective Detection of
Hg2+ in Natural Water and Different Monitoring Environments
;
_journal_name_full 'Inorganic Chemistry'
_journal_page_first 7190
_journal_page_last 7201
_journal_paper_doi 10.1021/ic8004344
_journal_volume 47
_journal_year 2008
_chemical_formula_sum 'C37 H36 Fe N4 O2'
_chemical_formula_weight 624.55
_chemical_name_common RF1
_chemical_name_systematic
; 
 ? 
;
_space_group_IT_number 14
_symmetry_cell_setting monoclinic
_symmetry_space_group_name_Hall '-P 2ybc'
_symmetry_space_group_name_H-M 'P 1 21/c 1'
_atom_sites_solution_hydrogens geom
_atom_sites_solution_primary direct
_atom_sites_solution_secondary difmap
_audit_creation_method SHELXL-97
_cell_angle_alpha 90.00
_cell_angle_beta 100.722(6)
_cell_angle_gamma 90.00
_cell_formula_units_Z 4
_cell_length_a 12.720(5)
_cell_length_b 9.398(4)
_cell_length_c 25.585(10)
_cell_measurement_temperature 293(2)
_cell_volume 3005(2)
_computing_cell_refinement 'Bruker SMART'
_computing_data_collection 'Bruker SMART'
_computing_data_reduction 'Bruker SAINT'
_computing_molecular_graphics 'Bruker SHELXTL'
_computing_publication_material 'Bruker SHELXTL'
_computing_structure_refinement 'Bruker SHELXTL'
_computing_structure_solution 'Bruker SHELXTL'
_diffrn_ambient_temperature 293(2)
_diffrn_measured_fraction_theta_full 0.999
_diffrn_measured_fraction_theta_max 0.999
_diffrn_measurement_device_type 'CCD area detector'
_diffrn_measurement_method 'phi and omega scans'
_diffrn_radiation_monochromator graphite
_diffrn_radiation_source 'fine-focus sealed tube'
_diffrn_radiation_type MoK\a
_diffrn_radiation_wavelength 0.71073
_diffrn_reflns_av_R_equivalents 0.0989
_diffrn_reflns_av_sigmaI/netI 0.1128
_diffrn_reflns_limit_h_max 15
_diffrn_reflns_limit_h_min -6
_diffrn_reflns_limit_k_max 11
_diffrn_reflns_limit_k_min -11
_diffrn_reflns_limit_l_max 29
_diffrn_reflns_limit_l_min -31
_diffrn_reflns_number 15761
_diffrn_reflns_theta_full 26.00
_diffrn_reflns_theta_max 26.00
_diffrn_reflns_theta_min 2.07
_exptl_absorpt_coefficient_mu 0.543
_exptl_absorpt_correction_type none
_exptl_crystal_colour 'dark red'
_exptl_crystal_density_diffrn 1.380
_exptl_crystal_density_method 'not measured'
_exptl_crystal_description block
_exptl_crystal_F_000 1312
_exptl_crystal_size_max 0.30
_exptl_crystal_size_mid 0.20
_exptl_crystal_size_min 0.20
_refine_diff_density_max 0.376
_refine_diff_density_min -0.562
_refine_diff_density_rms 0.065
_refine_ls_extinction_method none
_refine_ls_goodness_of_fit_ref 1.023
_refine_ls_hydrogen_treatment 'riding model'
_refine_ls_matrix_type full
_refine_ls_number_parameters 397
_refine_ls_number_reflns 5910
_refine_ls_number_restraints 0
_refine_ls_restrained_S_all 1.023
_refine_ls_R_factor_all 0.1202
_refine_ls_R_factor_gt 0.0562
_refine_ls_shift/su_max 0.000
_refine_ls_shift/su_mean 0.000
_refine_ls_structure_factor_coef Fsqd
_refine_ls_weighting_details 'calc w=1/[\s^2^(Fo^2^)+(0.0000P)^2^+0.0000P] where P=(Fo^2^+2Fc^2^)/3'
_refine_ls_weighting_scheme calc
_refine_ls_wR_factor_gt 0.0755
_refine_ls_wR_factor_ref 0.0842
_reflns_number_gt 3032
_reflns_number_total 5910
_reflns_threshold_expression >2sigma(I)
_cod_data_source_file ic8004344-file002_1.cif
_cod_data_source_block RF1
_cod_depositor_comments
;
The following automatic conversions were performed:
'_symmetry_cell_setting' value 'Monoclinic' changed to 'monoclinic'
according to '/home/saulius/struct/CIF-dictionaries/cif_core.dic'
dictionary named 'cif_core.dic' version 2.4.1 from 2010-06-29.

Automatic conversion script
Id: cif_fix_enum 1527 2010-12-29 10:47:43Z saulius 
;
_cod_database_code 4305452

loop_
_symmetry_equiv_pos_as_xyz
'x, y, z'
'-x, y+1/2, -z+1/2'
'-x, -y, -z'
'x, -y-1/2, z-1/2'

loop_
_atom_site_label
_atom_site_type_symbol
_atom_site_fract_x
_atom_site_fract_y
_atom_site_fract_z
_atom_site_U_iso_or_equiv
_atom_site_adp_type
_atom_site_occupancy
_atom_site_symmetry_multiplicity
_atom_site_calc_flag
_atom_site_refinement_flags
_atom_site_disorder_assembly
_atom_site_disorder_group
Fe1 Fe 0.84513(4) -0.20006(5) 0.248409(17) 0.04367(15) Uani 1 1 d . . .
O1 O 0.55700(18) -0.2601(3) 0.41761(8) 0.0513(7) Uani 1 1 d . . .
O2 O 0.83097(18) -0.7589(2) 0.33886(8) 0.0514(7) Uani 1 1 d . . .
N1 N 0.7311(2) -0.3227(3) 0.37156(9) 0.0412(7) Uani 1 1 d . . .
N2 N 0.6701(2) -0.4264(3) 0.39036(9) 0.0380(7) Uani 1 1 d . . .
N3 N 1.0689(2) -0.8021(3) 0.50408(10) 0.0564(8) Uani 1 1 d . . .
H3B H 1.0870 -0.7776 0.5369 0.068 Uiso 1 1 calc R . .
N4 N 0.6322(2) -0.7062(4) 0.16413(10) 0.0721(10) Uani 1 1 d . . .
H4B H 0.5700 -0.6941 0.1447 0.086 Uiso 1 1 calc R . .
C1 C 0.6947(4) -0.2568(6) 0.21125(14) 0.0761(14) Uani 1 1 d . . .
H1A H 0.6349 -0.2808 0.2289 0.091 Uiso 1 1 calc R . .
C2 C 0.7691(5) -0.3508(5) 0.19875(18) 0.0877(17) Uani 1 1 d . . .
H2A H 0.7708 -0.4534 0.2057 0.105 Uiso 1 1 calc R . .
C3 C 0.8408(4) -0.2764(8) 0.17428(17) 0.0952(18) Uani 1 1 d . . .
H3A H 0.9010 -0.3169 0.1604 0.114 Uiso 1 1 calc R . .
C4 C 0.8096(4) -0.1330(6) 0.17201(15) 0.0780(14) Uani 1 1 d . . .
H4A H 0.8443 -0.0549 0.1564 0.094 Uiso 1 1 calc R . .
C5 C 0.7192(3) -0.1224(5) 0.19496(14) 0.0633(11) Uani 1 1 d . . .
H5A H 0.6796 -0.0348 0.1989 0.076 Uiso 1 1 calc R . .
C6 C 0.8519(3) -0.1080(4) 0.32116(12) 0.0452(9) Uani 1 1 d . . .
H6A H 0.7940 -0.0548 0.3327 0.054 Uiso 1 1 calc R . .
C7 C 0.9315(3) -0.0499(4) 0.29613(13) 0.0496(10) Uani 1 1 d . . .
H7A H 0.9381 0.0506 0.2871 0.060 Uiso 1 1 calc R . .
C8 C 0.9983(3) -0.1608(4) 0.28488(13) 0.0541(11) Uani 1 1 d . . .
H8A H 1.0602 -0.1509 0.2674 0.065 Uiso 1 1 calc R . .
C9 C 0.9595(3) -0.2902(4) 0.30345(12) 0.0467(9) Uani 1 1 d . . .
H9A H 0.9905 -0.3849 0.3012 0.056 Uiso 1 1 calc R . .
C10 C 0.8694(3) -0.2574(4) 0.32670(12) 0.0383(9) Uani 1 1 d . . .
C11 C 0.8072(3) -0.3610(4) 0.34831(11) 0.0380(8) Uani 1 1 d . . .
H11A H 0.8222 -0.4572 0.3454 0.046 Uiso 1 1 calc R . .
C12 C 0.5827(3) -0.3831(4) 0.41069(12) 0.0405(9) Uani 1 1 d . . .
C13 C 0.5284(3) -0.5154(4) 0.42186(12) 0.0431(9) Uani 1 1 d . . .
C14 C 0.4359(3) -0.5324(5) 0.44225(12) 0.0583(11) Uani 1 1 d . . .
H14A H 0.3974 -0.4540 0.4504 0.070 Uiso 1 1 calc R . .
C15 C 0.4025(3) -0.6676(5) 0.45012(14) 0.0691(13) Uani 1 1 d . . .
H15A H 0.3403 -0.6816 0.4636 0.083 Uiso 1 1 calc R . .
C16 C 0.4600(4) -0.7831(5) 0.43830(14) 0.0683(12) Uani 1 1 d . . .
H16A H 0.4367 -0.8741 0.4447 0.082 Uiso 1 1 calc R . .
C17 C 0.5514(3) -0.7668(4) 0.41715(13) 0.0589(11) Uani 1 1 d . . .
H17A H 0.5893 -0.8455 0.4087 0.071 Uiso 1 1 calc R . .
C18 C 0.5849(3) -0.6305(4) 0.40891(11) 0.0424(9) Uani 1 1 d . . .
C19 C 0.6792(3) -0.5832(3) 0.38477(12) 0.0360(8) Uani 1 1 d . . .
C20 C 0.7849(3) -0.6391(3) 0.41547(12) 0.0362(8) Uani 1 1 d . . .
C21 C 0.8167(3) -0.6081(4) 0.46956(12) 0.0434(9) Uani 1 1 d . . .
H21A H 0.7725 -0.5511 0.4859 0.052 Uiso 1 1 calc R . .
C22 C 0.9107(3) -0.6581(3) 0.49986(12) 0.0414(9) Uani 1 1 d . . .
C23 C 0.9758(3) -0.7461(3) 0.47491(13) 0.0423(9) Uani 1 1 d . . .
C24 C 0.9458(3) -0.7784(3) 0.42121(12) 0.0436(9) Uani 1 1 d . . .
H24A H 0.9886 -0.8364 0.4044 0.052 Uiso 1 1 calc R . .
C25 C 0.8501(3) -0.7223(3) 0.39275(12) 0.0402(9) Uani 1 1 d . . .
C26 C 0.7384(3) -0.7054(4) 0.30748(12) 0.0390(8) Uani 1 1 d . . .
C27 C 0.7274(3) -0.7387(3) 0.25425(12) 0.0427(9) Uani 1 1 d . . .
H27A H 0.7780 -0.7959 0.2425 0.051 Uiso 1 1 calc R . .
C28 C 0.6404(3) -0.6862(4) 0.21807(12) 0.0439(9) Uani 1 1 d . . .
C29 C 0.5626(3) -0.6056(4) 0.23705(12) 0.0432(9) Uani 1 1 d . . .
C31 C 0.6658(3) -0.6260(3) 0.32706(11) 0.0379(8) Uani 1 1 d . . .
C30 C 0.5767(3) -0.5784(4) 0.29048(12) 0.0447(9) Uani 1 1 d . . .
H30A H 0.5247 -0.5258 0.3031 0.054 Uiso 1 1 calc R . .
C32 C 0.9414(3) -0.6187(4) 0.55750(11) 0.0571(11) Uani 1 1 d . . .
H32A H 0.8873 -0.5581 0.5672 0.086 Uiso 1 1 calc R . .
H32B H 1.0086 -0.5693 0.5633 0.086 Uiso 1 1 calc R . .
H32C H 0.9478 -0.7033 0.5788 0.086 Uiso 1 1 calc R . .
C33 C 1.1371(3) -0.8989(4) 0.48261(13) 0.0565(10) Uani 1 1 d . . .
H33A H 1.1667 -0.8517 0.4549 0.068 Uiso 1 1 calc R . .
H33B H 1.0956 -0.9799 0.4669 0.068 Uiso 1 1 calc R . .
C34 C 1.2273(3) -0.9498(4) 0.52589(12) 0.0623(11) Uani 1 1 d . . .
H34A H 1.2716 -1.0153 0.5110 0.093 Uiso 1 1 calc R . .
H34B H 1.1979 -0.9966 0.5533 0.093 Uiso 1 1 calc R . .
H34C H 1.2694 -0.8699 0.5408 0.093 Uiso 1 1 calc R . .
C35 C 0.4677(3) -0.5433(4) 0.19890(12) 0.0618(11) Uani 1 1 d . . .
H35A H 0.4228 -0.4921 0.2187 0.093 Uiso 1 1 calc R . .
H35B H 0.4273 -0.6189 0.1794 0.093 Uiso 1 1 calc R . .
H35C H 0.4929 -0.4798 0.1746 0.093 Uiso 1 1 calc R . .
C36 C 0.7162(3) -0.7448(4) 0.13728(12) 0.0573(11) Uani 1 1 d . . .
H36A H 0.7118 -0.8458 0.1293 0.069 Uiso 1 1 calc R . .
H36B H 0.7846 -0.7266 0.1603 0.069 Uiso 1 1 calc R . .
C37 C 0.7096(3) -0.6620(4) 0.08639(13) 0.0722(12) Uani 1 1 d . . .
H37A H 0.7677 -0.6890 0.0693 0.108 Uiso 1 1 calc R . .
H37B H 0.7140 -0.5621 0.0942 0.108 Uiso 1 1 calc R . .
H37C H 0.6429 -0.6823 0.0632 0.108 Uiso 1 1 calc R . .

loop_
_atom_site_aniso_label
_atom_site_aniso_U_11
_atom_site_aniso_U_22
_atom_site_aniso_U_33
_atom_site_aniso_U_23
_atom_site_aniso_U_13
_atom_site_aniso_U_12
Fe1 0.0372(3) 0.0490(3) 0.0430(3) 0.0054(3) 0.0028(2) 0.0037(3)
O1 0.0379(15) 0.0607(18) 0.0524(14) -0.0044(13) 0.0004(12) 0.0114(13)
O2 0.0517(16) 0.0579(17) 0.0372(13) -0.0049(11) -0.0108(12) 0.0133(13)
N1 0.0373(18) 0.050(2) 0.0337(15) 0.0044(14) 0.0007(14) -0.0031(16)
N2 0.0303(17) 0.047(2) 0.0358(15) -0.0003(14) 0.0032(14) -0.0039(15)
N3 0.050(2) 0.069(2) 0.0422(16) -0.0060(17) -0.0121(16) 0.0149(19)
N4 0.0360(19) 0.144(3) 0.0315(16) -0.0092(19) -0.0059(15) 0.011(2)
C1 0.066(3) 0.095(4) 0.057(3) 0.005(3) -0.013(2) -0.034(3)
C2 0.110(5) 0.061(3) 0.070(3) -0.018(3) -0.037(3) 0.020(3)
C3 0.074(4) 0.156(6) 0.054(3) -0.014(3) 0.009(3) 0.047(4)
C4 0.063(3) 0.112(4) 0.055(3) 0.029(3) 0.000(2) -0.009(3)
C5 0.050(3) 0.069(3) 0.061(3) 0.004(2) -0.015(2) 0.012(2)
C6 0.038(2) 0.048(2) 0.051(2) 0.0014(19) 0.0107(19) -0.002(2)
C7 0.042(2) 0.042(2) 0.062(2) 0.0041(19) 0.004(2) -0.003(2)
C8 0.032(2) 0.071(3) 0.057(2) 0.005(2) 0.0036(19) -0.013(2)
C9 0.039(2) 0.051(2) 0.049(2) 0.0109(19) 0.0042(18) 0.009(2)
C10 0.031(2) 0.047(2) 0.0356(18) 0.0024(16) 0.0025(17) 0.0031(18)
C11 0.034(2) 0.041(2) 0.0349(18) 0.0072(16) -0.0021(17) 0.0030(18)
C12 0.031(2) 0.058(3) 0.0290(18) 0.0012(19) -0.0039(17) 0.003(2)
C13 0.030(2) 0.067(3) 0.0299(19) 0.0026(19) -0.0015(17) -0.007(2)
C14 0.041(3) 0.090(3) 0.042(2) 0.004(2) 0.004(2) -0.007(2)
C15 0.049(3) 0.103(4) 0.057(3) 0.001(3) 0.015(2) -0.022(3)
C16 0.063(3) 0.085(3) 0.054(2) 0.006(3) 0.003(2) -0.035(3)
C17 0.059(3) 0.066(3) 0.047(2) 0.007(2) -0.002(2) -0.018(2)
C18 0.038(2) 0.062(3) 0.0245(18) 0.0015(18) -0.0026(17) -0.009(2)
C19 0.032(2) 0.038(2) 0.0352(19) 0.0010(16) -0.0004(17) -0.0018(17)
C20 0.035(2) 0.038(2) 0.0338(19) 0.0036(16) 0.0014(17) -0.0016(17)
C21 0.039(2) 0.052(2) 0.038(2) -0.0002(18) 0.0046(18) -0.0007(19)
C22 0.039(2) 0.050(2) 0.0322(18) 0.0037(17) -0.0009(18) -0.0035(18)
C23 0.036(2) 0.044(2) 0.042(2) 0.0072(17) -0.0049(18) -0.0017(18)
C24 0.038(2) 0.050(2) 0.0389(19) -0.0016(18) -0.0026(17) 0.0043(19)
C25 0.045(2) 0.041(2) 0.0313(18) 0.0037(17) 0.0006(18) -0.0041(19)
C26 0.038(2) 0.043(2) 0.0315(18) 0.0018(17) -0.0071(17) 0.0000(19)
C27 0.039(2) 0.048(2) 0.0385(19) -0.0060(17) -0.0016(18) 0.0011(18)
C28 0.041(2) 0.057(2) 0.0327(19) -0.0018(18) 0.0029(18) -0.009(2)
C29 0.037(2) 0.054(2) 0.037(2) 0.0014(18) 0.0026(18) -0.005(2)
C31 0.037(2) 0.044(2) 0.0302(18) -0.0002(16) -0.0017(17) -0.0041(18)
C30 0.032(2) 0.063(3) 0.037(2) 0.0003(18) 0.0009(18) -0.0027(19)
C32 0.048(2) 0.078(3) 0.040(2) -0.0047(19) -0.0056(19) -0.006(2)
C33 0.043(2) 0.065(3) 0.054(2) 0.001(2) -0.011(2) 0.005(2)
C34 0.047(3) 0.065(3) 0.065(2) -0.001(2) -0.014(2) 0.010(2)
C35 0.044(2) 0.092(3) 0.043(2) -0.005(2) -0.0108(19) 0.009(2)
C36 0.047(3) 0.087(3) 0.0351(19) -0.007(2) 0.0012(19) 0.010(2)
C37 0.064(3) 0.081(3) 0.074(3) 0.017(2) 0.019(2) 0.011(2)

loop_
_atom_type_symbol
_atom_type_description
_atom_type_scat_dispersion_real
_atom_type_scat_dispersion_imag
_atom_type_scat_source
C C 0.0033 0.0016 'International Tables Vol C Tables 4.2.6.8 and 6.1.1.4'
H H 0.0000 0.0000 'International Tables Vol C Tables 4.2.6.8 and 6.1.1.4'
N N 0.0061 0.0033 'International Tables Vol C Tables 4.2.6.8 and 6.1.1.4'
O O 0.0106 0.0060 'International Tables Vol C Tables 4.2.6.8 and 6.1.1.4'
Fe Fe 0.3463 0.8444 'International Tables Vol C Tables 4.2.6.8 and 6.1.1.4'

loop_
_geom_angle_atom_site_label_1
_geom_angle_atom_site_label_2
_geom_angle_atom_site_label_3
_geom_angle
_geom_angle_site_symmetry_1
_geom_angle_site_symmetry_3
_geom_angle_publ_flag
C9 Fe1 C3 113.42(18) . . ?
C9 Fe1 C4 144.02(19) . . ?
C3 Fe1 C4 40.64(17) . . ?
C9 Fe1 C2 110.08(17) . . ?
C3 Fe1 C2 40.13(17) . . ?
C4 Fe1 C2 67.48(19) . . ?
C9 Fe1 C8 41.29(13) . . ?
C3 Fe1 C8 110.64(18) . . ?
C4 Fe1 C8 114.21(17) . . ?
C2 Fe1 C8 136.1(2) . . ?
C9 Fe1 C6 68.77(14) . . ?
C3 Fe1 C6 175.6(2) . . ?
C4 Fe1 C6 135.5(2) . . ?
C2 Fe1 C6 143.5(2) . . ?
C8 Fe1 C6 68.28(14) . . ?
C9 Fe1 C1 135.08(18) . . ?
C3 Fe1 C1 67.06(18) . . ?
C4 Fe1 C1 67.05(16) . . ?
C2 Fe1 C1 39.50(16) . . ?
C8 Fe1 C1 175.2(2) . . ?
C6 Fe1 C1 114.35(17) . . ?
C9 Fe1 C5 174.46(18) . . ?
C3 Fe1 C5 67.43(17) . . ?
C4 Fe1 C5 39.96(14) . . ?
C2 Fe1 C5 66.77(17) . . ?
C8 Fe1 C5 144.10(18) . . ?
C6 Fe1 C5 110.79(15) . . ?
C1 Fe1 C5 39.66(15) . . ?
C9 Fe1 C10 41.01(11) . . ?
C3 Fe1 C10 143.2(2) . . ?
C4 Fe1 C10 174.82(19) . . ?
C2 Fe1 C10 113.47(18) . . ?
C8 Fe1 C10 68.93(13) . . ?
C6 Fe1 C10 40.85(12) . . ?
C1 Fe1 C10 110.19(15) . . ?
C5 Fe1 C10 135.18(17) . . ?
C9 Fe1 C7 68.59(14) . . ?
C3 Fe1 C7 136.3(2) . . ?
C4 Fe1 C7 111.11(17) . . ?
C2 Fe1 C7 175.9(2) . . ?
C8 Fe1 C7 40.39(12) . . ?
C6 Fe1 C7 40.23(11) . . ?
C1 Fe1 C7 144.1(2) . . ?
C5 Fe1 C7 114.89(16) . . ?
C10 Fe1 C7 68.31(13) . . ?
C26 O2 C25 117.0(3) . . ?
C11 N1 N2 119.0(3) . . ?
C12 N2 N1 117.9(3) . . ?
C12 N2 C19 114.4(3) . . ?
N1 N2 C19 127.2(3) . . ?
C23 N3 C33 123.6(3) . . ?
C23 N3 H3B 118.2 . . ?
C33 N3 H3B 118.2 . . ?
C28 N4 C36 126.6(3) . . ?
C28 N4 H4B 116.7 . . ?
C36 N4 H4B 116.7 . . ?
C2 C1 C5 108.2(4) . . ?
C2 C1 Fe1 69.5(3) . . ?
C5 C1 Fe1 70.0(2) . . ?
C2 C1 H1A 125.9 . . ?
C5 C1 H1A 125.9 . . ?
Fe1 C1 H1A 125.9 . . ?
C1 C2 C3 108.6(5) . . ?
C1 C2 Fe1 71.0(2) . . ?
C3 C2 Fe1 69.7(3) . . ?
C1 C2 H2A 125.7 . . ?
C3 C2 H2A 125.7 . . ?
Fe1 C2 H2A 125.7 . . ?
C2 C3 C4 107.3(4) . . ?
C2 C3 Fe1 70.2(2) . . ?
C4 C3 Fe1 69.8(3) . . ?
C2 C3 H3A 126.3 . . ?
C4 C3 H3A 126.3 . . ?
Fe1 C3 H3A 126.3 . . ?
C5 C4 C3 107.5(4) . . ?
C5 C4 Fe1 70.6(2) . . ?
C3 C4 Fe1 69.5(2) . . ?
C5 C4 H4A 126.2 . . ?
C3 C4 H4A 126.2 . . ?
Fe1 C4 H4A 126.2 . . ?
C1 C5 C4 108.2(4) . . ?
C1 C5 Fe1 70.4(2) . . ?
C4 C5 Fe1 69.4(2) . . ?
C1 C5 H5A 125.9 . . ?
C4 C5 H5A 125.9 . . ?
Fe1 C5 H5A 125.9 . . ?
C7 C6 C10 108.4(3) . . ?
C7 C6 Fe1 70.16(19) . . ?
C10 C6 Fe1 69.64(19) . . ?
C7 C6 H6A 125.8 . . ?
C10 C6 H6A 125.8 . . ?
Fe1 C6 H6A 125.8 . . ?
C6 C7 C8 108.6(3) . . ?
C6 C7 Fe1 69.61(19) . . ?
C8 C7 Fe1 69.2(2) . . ?
C6 C7 H7A 125.7 . . ?
C8 C7 H7A 125.7 . . ?
Fe1 C7 H7A 125.7 . . ?
C7 C8 C9 107.7(3) . . ?
C7 C8 Fe1 70.4(2) . . ?
C9 C8 Fe1 68.67(19) . . ?
C7 C8 H8A 126.2 . . ?
C9 C8 H8A 126.2 . . ?
Fe1 C8 H8A 126.2 . . ?
C10 C9 C8 108.1(3) . . ?
C10 C9 Fe1 70.55(18) . . ?
C8 C9 Fe1 70.04(19) . . ?
C10 C9 H9A 125.9 . . ?
C8 C9 H9A 125.9 . . ?
Fe1 C9 H9A 125.9 . . ?
C9 C10 C6 107.2(3) . . ?
C9 C10 C11 124.2(3) . . ?
C6 C10 C11 128.5(3) . . ?
C9 C10 Fe1 68.45(17) . . ?
C6 C10 Fe1 69.50(19) . . ?
C11 C10 Fe1 124.5(2) . . ?
N1 C11 C10 120.6(3) . . ?
N1 C11 H11A 119.7 . . ?
C10 C11 H11A 119.7 . . ?
O1 C12 N2 126.3(3) . . ?
O1 C12 C13 128.4(3) . . ?
N2 C12 C13 105.3(3) . . ?
C18 C13 C14 121.4(4) . . ?
C18 C13 C12 109.4(3) . . ?
C14 C13 C12 129.2(4) . . ?
C15 C14 C13 118.2(4) . . ?
C15 C14 H14A 120.9 . . ?
C13 C14 H14A 120.9 . . ?
C14 C15 C16 120.7(4) . . ?
C14 C15 H15A 119.7 . . ?
C16 C15 H15A 119.7 . . ?
C15 C16 C17 121.4(4) . . ?
C15 C16 H16A 119.3 . . ?
C17 C16 H16A 119.3 . . ?
C18 C17 C16 118.0(4) . . ?
C18 C17 H17A 121.0 . . ?
C16 C17 H17A 121.0 . . ?
C13 C18 C17 120.3(3) . . ?
C13 C18 C19 110.9(3) . . ?
C17 C18 C19 128.8(4) . . ?
N2 C19 C31 111.2(3) . . ?
N2 C19 C18 99.8(3) . . ?
C31 C19 C18 111.5(3) . . ?
N2 C19 C20 111.7(2) . . ?
C31 C19 C20 110.0(3) . . ?
C18 C19 C20 112.3(3) . . ?
C25 C20 C21 117.4(3) . . ?
C25 C20 C19 122.3(3) . . ?
C21 C20 C19 120.3(3) . . ?
C22 C21 C20 123.1(3) . . ?
C22 C21 H21A 118.5 . . ?
C20 C21 H21A 118.5 . . ?
C21 C22 C23 117.8(3) . . ?
C21 C22 C32 120.5(3) . . ?
C23 C22 C32 121.7(3) . . ?
N3 C23 C24 120.1(3) . . ?
N3 C23 C22 119.8(3) . . ?
C24 C23 C22 120.1(3) . . ?
C23 C24 C25 119.0(3) . . ?
C23 C24 H24A 120.5 . . ?
C25 C24 H24A 120.5 . . ?
C20 C25 O2 124.1(3) . . ?
C20 C25 C24 122.6(3) . . ?
O2 C25 C24 113.3(3) . . ?
C31 C26 C27 122.7(3) . . ?
C31 C26 O2 123.3(3) . . ?
C27 C26 O2 114.1(3) . . ?
C26 C27 C28 119.8(3) . . ?
C26 C27 H27A 120.1 . . ?
C28 C27 H27A 120.1 . . ?
N4 C28 C27 121.3(3) . . ?
N4 C28 C29 119.6(3) . . ?
C27 C28 C29 119.0(3) . . ?
C30 C29 C28 118.5(3) . . ?
C30 C29 C35 120.6(3) . . ?
C28 C29 C35 120.8(3) . . ?
C26 C31 C30 116.8(3) . . ?
C26 C31 C19 123.2(3) . . ?
C30 C31 C19 119.9(3) . . ?
C29 C30 C31 123.1(3) . . ?
C29 C30 H30A 118.5 . . ?
C31 C30 H30A 118.5 . . ?
C22 C32 H32A 109.5 . . ?
C22 C32 H32B 109.5 . . ?
H32A C32 H32B 109.5 . . ?
C22 C32 H32C 109.5 . . ?
H32A C32 H32C 109.5 . . ?
H32B C32 H32C 109.5 . . ?
N3 C33 C34 110.5(3) . . ?
N3 C33 H33A 109.6 . . ?
C34 C33 H33A 109.6 . . ?
N3 C33 H33B 109.6 . . ?
C34 C33 H33B 109.6 . . ?
H33A C33 H33B 108.1 . . ?
C33 C34 H34A 109.5 . . ?
C33 C34 H34B 109.5 . . ?
H34A C34 H34B 109.5 . . ?
C33 C34 H34C 109.5 . . ?
H34A C34 H34C 109.5 . . ?
H34B C34 H34C 109.5 . . ?
C29 C35 H35A 109.5 . . ?
C29 C35 H35B 109.5 . . ?
H35A C35 H35B 109.5 . . ?
C29 C35 H35C 109.5 . . ?
H35A C35 H35C 109.5 . . ?
H35B C35 H35C 109.5 . . ?
N4 C36 C37 111.1(3) . . ?
N4 C36 H36A 109.4 . . ?
C37 C36 H36A 109.4 . . ?
N4 C36 H36B 109.4 . . ?
C37 C36 H36B 109.4 . . ?
H36A C36 H36B 108.0 . . ?
C36 C37 H37A 109.5 . . ?
C36 C37 H37B 109.5 . . ?
H37A C37 H37B 109.5 . . ?
C36 C37 H37C 109.5 . . ?
H37A C37 H37C 109.5 . . ?
H37B C37 H37C 109.5 . . ?

loop_
_geom_bond_atom_site_label_1
_geom_bond_atom_site_label_2
_geom_bond_distance
_geom_bond_site_symmetry_2
_geom_bond_publ_flag
Fe1 C9 2.014(3) . ?
Fe1 C3 2.019(4) . ?
Fe1 C4 2.023(4) . ?
Fe1 C2 2.025(4) . ?
Fe1 C8 2.032(3) . ?
Fe1 C6 2.040(3) . ?
Fe1 C1 2.043(4) . ?
Fe1 C5 2.038(4) . ?
Fe1 C10 2.042(3) . ?
Fe1 C7 2.047(3) . ?
O1 C12 1.222(4) . ?
O2 C26 1.390(3) . ?
O2 C25 1.398(3) . ?
N1 C11 1.278(3) . ?
N1 N2 1.386(3) . ?
N2 C12 1.374(4) . ?
N2 C19 1.487(4) . ?
N3 C23 1.381(4) . ?
N3 C33 1.436(4) . ?
N3 H3B 0.8600 . ?
N4 C28 1.378(4) . ?
N4 C36 1.420(4) . ?
N4 H4B 0.8600 . ?
C1 C2 1.375(5) . ?
C1 C5 1.384(5) . ?
C1 H1A 0.9800 . ?
C2 C3 1.387(6) . ?
C2 H2A 0.9800 . ?
C3 C4 1.404(6) . ?
C3 H3A 0.9800 . ?
C4 C5 1.388(5) . ?
C4 H4A 0.9800 . ?
C5 H5A 0.9800 . ?
C6 C7 1.405(4) . ?
C6 C10 1.424(4) . ?
C6 H6A 0.9800 . ?
C7 C8 1.408(4) . ?
C7 H7A 0.9800 . ?
C8 C9 1.426(4) . ?
C8 H8A 0.9800 . ?
C9 C10 1.421(4) . ?
C9 H9A 0.9800 . ?
C10 C11 1.429(4) . ?
C11 H11A 0.9300 . ?
C12 C13 1.477(5) . ?
C13 C18 1.373(4) . ?
C13 C14 1.382(4) . ?
C14 C15 1.366(5) . ?
C14 H14A 0.9300 . ?
C15 C16 1.373(5) . ?
C15 H15A 0.9300 . ?
C16 C17 1.379(5) . ?
C16 H16A 0.9300 . ?
C17 C18 1.379(5) . ?
C17 H17A 0.9300 . ?
C18 C19 1.515(4) . ?
C19 C31 1.509(4) . ?
C19 C20 1.519(4) . ?
C20 C25 1.348(4) . ?
C20 C21 1.398(4) . ?
C21 C22 1.381(4) . ?
C21 H21A 0.9300 . ?
C22 C23 1.405(4) . ?
C22 C32 1.500(4) . ?
C23 C24 1.389(4) . ?
C24 C25 1.400(4) . ?
C24 H24A 0.9300 . ?
C26 C31 1.354(4) . ?
C26 C27 1.379(4) . ?
C27 C28 1.395(4) . ?
C27 H27A 0.9300 . ?
C28 C29 1.402(4) . ?
C29 C30 1.369(4) . ?
C29 C35 1.522(4) . ?
C31 C30 1.402(4) . ?
C30 H30A 0.9300 . ?
C32 H32A 0.9600 . ?
C32 H32B 0.9600 . ?
C32 H32C 0.9600 . ?
C33 C34 1.516(4) . ?
C33 H33A 0.9700 . ?
C33 H33B 0.9700 . ?
C34 H34A 0.9600 . ?
C34 H34B 0.9600 . ?
C34 H34C 0.9600 . ?
C35 H35A 0.9600 . ?
C35 H35B 0.9600 . ?
C35 H35C 0.9600 . ?
C36 C37 1.506(4) . ?
C36 H36A 0.9700 . ?
C36 H36B 0.9700 . ?
C37 H37A 0.9600 . ?
C37 H37B 0.9600 . ?
C37 H37C 0.9600 . ?
